data_1504358
loop_
_publ_author_name
'Wolstenholme, David J.'
'Weigand, Jan J.'
'Davidson, Reagan J.'
'Pearson, Jason K.'
'Cameron, T. Stanley'

_publ_section_title
;
 Understanding the electronic structure, reactivity, and hydrogen bonding
 for a 1,2-diphosphonium dication.
;
_journal_issue 15
_journal_name_full 'The journal of physical chemistry. A'
_journal_page_first 3424
_journal_page_last 3431
_journal_paper_doi 10.1021/jp710527z
_journal_volume 112
_journal_year 2008
_chemical_formula_moiety 'C6 H18 P2, 2(C F3 O3 S)'
_chemical_formula_sum 'C8 H18 F6 O6 P2 S2'
_chemical_formula_weight 450.28
_chemical_name_common 'hexamethyldiphosphonium triflate'
_space_group_IT_number 166
_symmetry_cell_setting 'trigonal (hexagonal)'
_symmetry_Int_Tables_number 166
_symmetry_space_group_name_Hall '-R 3 2"'
_symmetry_space_group_name_H-M 'R -3 m :H'
_audit_conform_dict_location ftp://ftp.iucr.org/pub/cif_core.dic
_audit_conform_dict_name cif_core.dic
_audit_conform_dict_version 2.3
_audit_creation_date '14-Aug-08 T12:06:03-00:00'
_audit_creation_method 'XD routine XDCIF'
_cell_angle_alpha 90
_cell_angle_beta 90
_cell_angle_gamma 120
_cell_formula_units_Z 3
_cell_length_a 9.1795(4)
_cell_length_b 9.1795(4)
_cell_length_c 17.7956(10)
_cell_measurement_reflns_used 7968
_cell_measurement_temperature 123.1(5)
_cell_measurement_theta_max 72.3037
_cell_measurement_theta_min 2.8062
_cell_volume 1298.62(11)
_computing_cell_refinement 'CrystalClear (Rigaku Corp., 2000)'
_computing_data_collection 'CrystalClear (Rigaku Corp., 2000)'
_computing_data_reduction 'CrystalClear (Rigaku Corp., 2000)'
_computing_molecular_graphics 'Volkov et al, (2006)'
_computing_publication_material 'Volkov et al, (2006)'
_computing_structure_refinement 'Volkov et al, (2006)'
_computing_structure_solution 'SHELXS-97 (Sheldrick, 1990)'
_diffrn_ambient_temperature 123.1(5)
_diffrn_measurement_device_type ' Rigaku RAPID '
_diffrn_measurement_method \w
_diffrn_radiation_monochromator graphite
_diffrn_radiation_type MoK\a
_diffrn_radiation_wavelength 0.71070
_diffrn_reflns_limit_h_max 23
_diffrn_reflns_limit_h_min -24
_diffrn_reflns_limit_k_max 13
_diffrn_reflns_limit_k_min -20
_diffrn_reflns_limit_l_max 44
_diffrn_reflns_limit_l_min -44
_diffrn_reflns_number 14014
_diffrn_reflns_theta_max 72.3037
_diffrn_reflns_theta_min 2.8062
_exptl_absorpt_coefficient_mu 0.576
_exptl_absorpt_correction_T_max 1.0000
_exptl_absorpt_correction_T_min 0.7805
_exptl_absorpt_correction_type multi-scan
_exptl_absorpt_process_details
;
    Higashi, T. (1995). Program for Absorption Correction.
    Rigaku Corporation, Tokyo, Japan.
;
_exptl_crystal_colour colorless
_exptl_crystal_density_diffrn 1.727
_exptl_crystal_density_method 'not measured'
_exptl_crystal_description needle
_exptl_crystal_F_000 690
_exptl_crystal_size_max 0.27
_exptl_crystal_size_mid 0.23
_exptl_crystal_size_min 0.12
_refine_ls_extinction_method none
_refine_ls_goodness_of_fit_ref 1.126
_refine_ls_matrix_type full
_refine_ls_number_parameters 132
_refine_ls_number_reflns 1405
_refine_ls_number_restraints 0
_refine_ls_R_factor_all 0.027
_refine_ls_R_factor_gt 0.021
_refine_ls_shift/su_max 0
_refine_ls_structure_factor_coef F
_refine_ls_weighting_details
;
        calc w1 = [Fo*sqrt(w2) + sqrt(Fo^2^w2^2^ + sqrt(w2^2^))]^2^
        where
     calc w2 = q/[s^2^(Fo^2^) + (0.01 P)^2^ + 0.10 P + 0.00 + 0.00 sin(th)]
     where P = (0.3333 Fo^2^ + 0.6667 Fc^2^)
           q = 1.0
;
_refine_ls_weighting_scheme calc
_refine_ls_wR_factor_ref 0.028
_reflns_threshold_expression >3sigma(I)
_cod_data_source_file jp710527z-file001.cif
_cod_data_source_block hexameth
_cod_depositor_comments
;
 Marking atoms 'DUM0', 'DUM1', DUM2', 'DUM3', 'DUM4', 'DUM5' and 'DUM6'
 as dummy atoms.

 Antanas Vaitkus,
 2017-02-19
;
_cod_original_sg_symbol_Hall 'R -3 2/m'
_cod_database_code 1504358

loop_
_space_group_symop_id
_space_group_symop_operation_xyz
1 +X,+Y,+Z
2 -Y,+X-Y,+Z
3 -X+Y,-X,+Z
4 -X+Y,+Y,+Z
5 +X,+X-Y,+Z
6 -Y,-X,+Z
7 -X,-Y,-Z
8 +Y,-X+Y,-Z
9 +X-Y,+X,-Z
10 +X-Y,-Y,-Z
11 -X,-X+Y,-Z
12 +Y,+X,-Z
13 1/3+X,2/3+Y,2/3+Z
14 1/3-X,2/3-Y,2/3-Z
15 1/3-Y,2/3+X-Y,2/3+Z
16 1/3+Y,2/3-X+Y,2/3-Z
17 1/3-X+Y,2/3-X,2/3+Z
18 1/3+X-Y,2/3+X,2/3-Z
19 1/3-X+Y,2/3+Y,2/3+Z
20 1/3+X-Y,2/3-Y,2/3-Z
21 1/3+X,2/3+X-Y,2/3+Z
22 1/3-X,2/3-X+Y,2/3-Z
23 1/3-Y,2/3-X,2/3+Z
24 1/3+Y,2/3+X,2/3-Z
25 2/3+X,1/3+Y,1/3+Z
26 2/3-X,1/3-Y,1/3-Z
27 2/3-Y,1/3+X-Y,1/3+Z
28 2/3+Y,1/3-X+Y,1/3-Z
29 2/3-X+Y,1/3-X,1/3+Z
30 2/3+X-Y,1/3+X,1/3-Z
31 2/3-X+Y,1/3+Y,1/3+Z
32 2/3+X-Y,1/3-Y,1/3-Z
33 2/3+X,1/3+X-Y,1/3+Z
34 2/3-X,1/3-X+Y,1/3-Z
35 2/3-Y,1/3-X,1/3+Z
36 2/3+Y,1/3+X,1/3-Z

loop_
_atom_local_axes_atom_label
_atom_local_axes_atom0
_atom_local_axes_ax1
_atom_local_axes_atom1
_atom_local_axes_atom2
_atom_local_axes_ax2
S(1) C(1) Z S(1) DUM0 Y
P(1) S(1) Z P(1) DUM1 Y
F(1) DUM2 Z F(1) S(1) Y
O(1) DUM3 Z O(1) C(2) Y
C(1) S(1) Z C(1) DUM4 Y
C(2) DUM5 Z C(2) H(1) Y
H(1) DUM6 Z H(1) H(2) Y
H(2) C(2) Z H(2) H(1) Y

loop_
_atom_rho_multipole_atom_label
_atom_rho_multipole_coeff_Pv
_atom_rho_multipole_coeff_P00
_atom_rho_multipole_coeff_P11
_atom_rho_multipole_coeff_P1-1
_atom_rho_multipole_coeff_P10
_atom_rho_multipole_coeff_P20
_atom_rho_multipole_coeff_P21
_atom_rho_multipole_coeff_P2-1
_atom_rho_multipole_coeff_P22
_atom_rho_multipole_coeff_P2-2
_atom_rho_multipole_coeff_P30
_atom_rho_multipole_coeff_P31
_atom_rho_multipole_coeff_P3-1
_atom_rho_multipole_coeff_P32
_atom_rho_multipole_coeff_P3-2
_atom_rho_multipole_coeff_P33
_atom_rho_multipole_coeff_P3-3
_atom_rho_multipole_coeff_P40
_atom_rho_multipole_coeff_P41
_atom_rho_multipole_coeff_P4-1
_atom_rho_multipole_coeff_P42
_atom_rho_multipole_coeff_P4-2
_atom_rho_multipole_coeff_P43
_atom_rho_multipole_coeff_P4-3
_atom_rho_multipole_coeff_P44
_atom_rho_multipole_coeff_P4-4
_atom_rho_multipole_kappa
_atom_rho_multipole_kappa_prime0
_atom_rho_multipole_kappa_prime1
_atom_rho_multipole_kappa_prime2
_atom_rho_multipole_kappa_prime3
_atom_rho_multipole_kappa_prime4
_atom_rho_multipole_radial_slater_n0
_atom_rho_multipole_radial_slater_zeta0
_atom_rho_multipole_radial_slater_n1
_atom_rho_multipole_radial_slater_zeta1
_atom_rho_multipole_radial_slater_n2
_atom_rho_multipole_radial_slater_zeta2
_atom_rho_multipole_radial_slater_n3
_atom_rho_multipole_radial_slater_zeta3
_atom_rho_multipole_radial_slater_n4
_atom_rho_multipole_radial_slater_zeta4
S(1) 0.983(17) 0 0 0 -0.023(9) -0.028(8) 0 0 0 0 0.030(7) 0 0 0 0 0.062(6) 0 0.048(8) 0 0 0 0 -0.018(7) 0 0 0 0.966125 0.963647 0.963647 0.963647 0.963647 0.963647 4 3.8512666666667 4 3.8512666666667 4 3.8512666666667 4 3.8512666666667 4 3.8512666666667
P(1) 0.766(16) 0 0 0 -0.021(9) 0.015(9) 0 0 0 0 -0.051(7) 0 0 0 0 -0.039(6) 0 0.049(8) 0 0 0 0 -0.009(7) 0 0 0 0.979788 0.963714 0.963714 0.963714 0.963714 0.963714 4 3.45904 4 3.45904 4 3.45904 4 3.45904 4 3.45904
F(1) 3.504(12) 0 -0.040(10) 0.009(9) 0 0.029(10) 0 0 0.018(9) -0.037(10) 0 0.011(7) -0.002(7) 0 0 0.007(7) 0.032(7) 0.025(9) 0 0 0.000(9) -0.012(9) 0 0 -0.032(9) 0.019(8) 0.996051 0.885057 0.885057 0.885057 0.885057 0.885057 2 5.1078857142857 2 5.1078857142857 2 5.1078857142857 3 5.1078857142857 4 5.1078857142857
O(1) 3.139(13) 0 -0.003(10) -0.019(9) 0 0.003(11) 0 0 0.003(9) -0.017(10) 0 -0.019(8) 0.037(8) 0 0 0.004(7) -0.007(7) -0.001(10) 0 0 0.018(10) -0.018(10) 0 0 -0.019(9) 0.019(9) 0.986084 1.043715 1.043715 1.043715 1.043715 1.043715 2 4.466 2 4.466 2 4.466 3 4.466 4 4.466
C(1) 0.704(15) 0 0 0 0.026(6) 0.032(6) 0 0 0 0 0.056(6) 0 0 0 0 0.035(6) 0 0.028(9) 0 0 0 0 -0.017(9) 0 0 0 0.991505 1.014459 1.014459 1.014459 1.014459 1.014459 2 3.1762 2 3.1762 2 3.1762 3 3.1762 4 3.1762
C(2) 2.11(3) 0 -0.034(12) -0.026(12) 0 -0.009(11) 0 0 0.000(10) 0.012(10) 0 0.074(10) -0.029(12) 0 0 -0.040(11) -0.065(11) -0.031(14) 0 0 0.000(13) -0.029(15) 0 0 0.025(12) 0.022(13) 0.990231 0.969871 0.969871 0.969871 0.969871 0.969871 2 3.1762 2 3.1762 2 3.1762 3 3.1762 4 3.1762
H(1) 0.450(18) 0 0.057(13) 0.058(14) 0 0 0 0 0 0 0 0 0 0 0 0 0 0 0 0 0 0 0 0 0 0 1.2 1.2 1.2 1.2 1.2 1.2 0 2 1 2 2 2 3 2 4 2
H(2) 0.84(2) 0 -0.027(13) -0.047(18) 0.13(2) 0 0 0 0 0 0 0 0 0 0 0 0 0 0 0 0 0 0 0 0 0 1.2 1.2 1.2 1.2 1.2 1.2 0 2 1 2 2 2 3 2 4 2

loop_
_atom_site_aniso_label
_atom_site_aniso_U_11
_atom_site_aniso_U_22
_atom_site_aniso_U_33
_atom_site_aniso_U_23
_atom_site_aniso_U_13
_atom_site_aniso_U_12
S(1) 0.02099(6) 0.02099(6) 0.01695(8) 0 0 0.01099(3)
P(1) 0.01501(6) 0.01501(6) 0.01562(7) 0 0 0.00801(3)
F(1) 0.02430(16) 0.02070(19) 0.0259(2) -0.00574(16) -0.0025(3) 0.00985(10)
O(1) 0.0345(3) 0.0244(3) 0.0267(3) -0.0080(2) -0.0040(4) 0.01169(13)
C(1) 0.01793(17) 0.01793(17) 0.0175(3) 0 0 0.00896(8)
C(2) 0.02476(17) 0.01636(16) 0.02200(19) -0.00201(14) -0.0010(3) 0.00768(8)

loop_
_atom_site_label
_atom_site_type_symbol
_atom_site_fract_x
_atom_site_fract_y
_atom_site_fract_z
_atom_site_U_iso_or_equiv
_atom_site_occupancy
_atom_site_symmetry_multiplicity
_atom_site_calc_flag
S(1) S 0.3333 0.6667 0.45662(3) 0.019 1 6 ?
P(1) P 0.3333 0.6667 0.22847(2) 0.015 1 6 ?
F(1) F 0.41164(4) 0.82328(8) 0.58674(4) 0.024 1 18 ?
O(1) O 0.24491(6) 0.48972(11) 0.43785(5) 0.03 1 18 ?
C(1) C 0.3333 0.6667 0.55984(5) 0.018 1 6 ?
C(2) C 0.44047(3) 0.88094(7) 0.25791(3) 0.022 1 18 ?
H(1) H 0.441394 0.882677 0.317418 0.04 1 18 ?
H(2) H 0.375742 0.942964 0.239622 0.05 1 36 ?
DUM0 . 0.4333 0.6667 0.4567 . . . dum
DUM1 . 0.4333 0.6667 0.2285 . . . dum
DUM2 . 0.5118 0.8236 0.5867 . . . dum
DUM3 . 0.3449 0.4897 0.4378 . . . dum
DUM4 . 0.4333 0.6667 0.5596 . . . dum
DUM5 . 0.5404 0.8808 0.2579 . . . dum
DUM6 . 0.5418 0.8835 0.316 . . . dum

loop_
_atom_type_symbol
_atom_type_description
_atom_type_scat_dispersion_real
_atom_type_scat_dispersion_imag
_atom_type_scat_source
C C 0.0033 0.0016 'International Tables Vol C Tables 4.2.6.8 and 6.1.1.4'
H H 0.0000 0.0000 'International Tables Vol C Tables 4.2.6.8 and 6.1.1.4'
P P 0.1023 0.0942 'International Tables Vol C Tables 4.2.6.8 and 6.1.1.4'
S S 0.1246 0.1234 'International Tables Vol C Tables 4.2.6.8 and 6.1.1.4'
O O 0.0106 0.0060 'International Tables Vol C Tables 4.2.6.8 and 6.1.1.4'
F F 0.0171 0.0103 'International Tables Vol C Tables 4.2.6.8 and 6.1.1.4'

loop_
_geom_angle_atom_site_label_1
_geom_angle_atom_site_label_2
_geom_angle_atom_site_label_3
_geom_angle
_geom_angle_site_symmetry_1
_geom_angle_site_symmetry_2
_geom_angle_site_symmetry_3
_geom_angle_publ_flag
O(1) S(1) O(1) 114.80(3) 1_555 1_555 2_665 yes
O(1) S(1) O(1) 114.84(3) 1_555 1_555 3_565 yes
O(1) S(1) O(1) 114.84(3) 2_665 1_555 3_565 yes
O(1) S(1) C(1) 103.36(4) 1_555 1_555 1_555 yes
O(1) S(1) C(1) 103.36(4) 2_665 1_555 1_555 yes
O(1) S(1) C(1) 103.37(4) 3_565 1_555 1_555 yes
F(1) C(1) F(1) 107.90(5) 1_555 1_555 2_665 yes
F(1) C(1) F(1) 107.85(5) 1_555 1_555 3_565 yes
F(1) C(1) F(1) 107.85(5) 2_665 1_555 3_565 yes
S(1) C(1) F(1) 111.04(5) 1_555 1_555 1_555 yes
S(1) C(1) F(1) 111.04(5) 1_555 1_555 2_665 yes
S(1) C(1) F(1) 111.02(5) 1_555 1_555 3_565 yes
P(1) P(1) C(2) 107.12(2) 26_565 1_555 1_555 yes
P(1) P(1) C(2) 107.12(2) 26_565 1_555 2_665 yes
P(1) P(1) C(2) 107.07(2) 26_565 1_555 3_565 yes
C(2) P(1) C(2) 111.76(2) 1_555 1_555 2_665 yes
C(2) P(1) C(2) 111.72(2) 1_555 1_555 3_565 yes
C(2) P(1) C(2) 111.72(2) 2_665 1_555 3_565 yes

loop_
_geom_bond_atom_site_label_1
_geom_bond_atom_site_label_2
_geom_bond_distance
_geom_bond_site_symmetry_1
_geom_bond_site_symmetry_2
_geom_bond_publ_flag
S(1) O(1) 1.4461(8) 1_555 1_555 yes
S(1) C(1) 1.8369(10) 1_555 1_555 yes
P(1) P(1) 2.1995(9) 1_555 26_565 yes
P(1) C(2) 1.7819(6) 1_555 1_555 yes
F(1) C(1) 1.3336(6) 1_555 1_555 yes
C(2) H(1) 1.059 1_555 1_555 yes
C(2) H(2) 1.059 1_555 1_555 yes

loop_
_geom_torsion_atom_site_label_1
_geom_torsion_atom_site_label_2
_geom_torsion_atom_site_label_3
_geom_torsion_atom_site_label_4
_geom_torsion
_geom_torsion_site_symmetry_1
_geom_torsion_site_symmetry_2
_geom_torsion_site_symmetry_3
_geom_torsion_site_symmetry_4
_geom_torsion_publ_flag
O(1) S(1) C(1) F(1) 179.94(6) 1_555 1_555 1_555 1_555 yes
O(1) S(1) C(1) F(1) 59.98(5) 2_665 1_555 1_555 1_555 yes
O(1) S(1) C(1) F(1) -60.04(5) 3_565 1_555 1_555 1_555 yes
C(2) P(1) P(1) C(2) 60.01(1) 28_455 26_565 1_555 1_555 yes
C(2) P(1) P(1) C(2) 180.00(2) 26_565 26_565 1_555 1_555 yes
C(2) P(1) P(1) C(2) -60.00(2) 30_555 26_565 1_555 1_555 yes

loop_
_atom_site_anharm_gc_c_label
_atom_site_anharm_gc_c_111
_atom_site_anharm_gc_c_222
_atom_site_anharm_gc_c_333
_atom_site_anharm_gc_c_112
_atom_site_anharm_gc_c_122
_atom_site_anharm_gc_c_113
_atom_site_anharm_gc_c_133
_atom_site_anharm_gc_c_223
_atom_site_anharm_gc_c_233
_atom_site_anharm_gc_c_123
S(1) -0.00024(4) 0.00024(4) -0.000024(6) -0.00012(2) 0.00012(2) -0.000021(14) 0 -0.000021(14) 0 -0.000011(7)
P(1) 0.00007(3) -0.00007(3) -0.000002(6) 0.000034(15) -0.000034(15) -0.000027(12) 0 -0.000027(12) 0 -0.000013(6)
